data_7709833
loop_
_publ_author_name
'Xu, Xiongli'
'He, Yuan'
'Meng, Wei'
'Yao, Lu'
'Liu, Liangliang'
'Xu, Feng'
'Zhao, Chujun'

_publ_section_title
;
 Chiral Wheel Anions of Copper(II)-Early Lanthanides(III) with High
 Optical-Limiting Properties
;
_journal_name_full 'Dalton Transactions'
_journal_paper_doi 10.1039/D2DT00117A
_journal_year 2022
_chemical_formula_sum 'C20 H14 Cu5.48 K3.35 La1.02 O35.18'
_chemical_formula_weight 1438.15
_space_group_crystal_system tetragonal
_space_group_IT_number 97
_space_group_name_Hall 'I 4 2'
_space_group_name_H-M_alt 'I 4 2 2'
_atom_sites_solution_hydrogens geom
_audit_creation_method SHELXL-2018/3
_audit_update_record
;
2022-03-11 deposited with the CCDC.	2022-03-15 downloaded from the CCDC.
;
_cell_angle_alpha 90
_cell_angle_beta 90
_cell_angle_gamma 90
_cell_formula_units_Z 8
_cell_length_a 23.119(9)
_cell_length_b 23.119(9)
_cell_length_c 17.971(8)
_cell_measurement_reflns_used 208
_cell_measurement_temperature 423(2)
_cell_measurement_theta_max 15.08
_cell_measurement_theta_min 2.27
_cell_volume 9605(7)
_computing_structure_refinement 'SHELXL-2018/3 (Sheldrick, 2018)'
_computing_structure_solution 'SHELXT 2014/5 (Sheldrick, 2014)'
_diffrn_ambient_temperature 423(2)
_diffrn_measured_fraction_theta_full 0.991
_diffrn_measured_fraction_theta_max 0.991
_diffrn_measurement_device_type 'CCD area detector'
_diffrn_measurement_method 'phi and omega scans'
_diffrn_radiation_type MoK\a
_diffrn_radiation_wavelength 0.71073
_diffrn_reflns_av_R_equivalents 0.0565
_diffrn_reflns_av_unetI/netI 0.0274
_diffrn_reflns_Laue_measured_fraction_full 0.991
_diffrn_reflns_Laue_measured_fraction_max 0.991
_diffrn_reflns_limit_h_max 25
_diffrn_reflns_limit_h_min -27
_diffrn_reflns_limit_k_max 27
_diffrn_reflns_limit_k_min -27
_diffrn_reflns_limit_l_max 20
_diffrn_reflns_limit_l_min -21
_diffrn_reflns_number 42855
_diffrn_reflns_point_group_measured_fraction_full 0.993
_diffrn_reflns_point_group_measured_fraction_max 0.993
_diffrn_reflns_theta_full 24.717
_diffrn_reflns_theta_max 24.717
_diffrn_reflns_theta_min 2.267
_exptl_absorpt_coefficient_mu 3.647
_exptl_absorpt_correction_T_max 0.6487
_exptl_absorpt_correction_T_min 0.5289
_exptl_absorpt_correction_type multi-scan
_exptl_absorpt_process_details sadabss
_exptl_crystal_colour blue
_exptl_crystal_density_diffrn 1.989
_exptl_crystal_description block
_exptl_crystal_F_000 5272
_exptl_crystal_size_max 0.200
_exptl_crystal_size_mid 0.200
_exptl_crystal_size_min 0.130
_refine_diff_density_max 1.189
_refine_diff_density_min -0.600
_refine_diff_density_rms 0.153
_refine_ls_abs_structure_details
;
 Refined as an inversion twin.
;
_refine_ls_abs_structure_Flack -0.02(4)
_refine_ls_extinction_method none
_refine_ls_goodness_of_fit_ref 1.069
_refine_ls_hydrogen_treatment constr
_refine_ls_matrix_type full
_refine_ls_number_parameters 352
_refine_ls_number_reflns 4096
_refine_ls_number_restraints 48
_refine_ls_restrained_S_all 1.084
_refine_ls_R_factor_all 0.0488
_refine_ls_R_factor_gt 0.0428
_refine_ls_shift/su_max 0.005
_refine_ls_shift/su_mean 0.000
_refine_ls_structure_factor_coef Fsqd
_refine_ls_weighting_details 'w=1/[\s^2^(Fo^2^)+(0.0863P)^2^+39.6366P] where P=(Fo^2^+2Fc^2^)/3'
_refine_ls_weighting_scheme calc
_refine_ls_wR_factor_gt 0.1229
_refine_ls_wR_factor_ref 0.1293
_reflns_Friedel_coverage 0.775
_reflns_Friedel_fraction_full 0.996
_reflns_Friedel_fraction_max 0.996
_reflns_number_gt 3743
_reflns_number_total 4096
_reflns_threshold_expression 'I > 2\s(I)'
_cod_data_source_file d2dt00117a2.cif
_cod_data_source_block 9_b
_cod_original_cell_volume 9605(9)
_cod_database_code 7709833
_shelx_shelxl_version_number 2018/3
_shelx_space_group_comment
;
The symmetry employed for this shelxl refinement is uniquely defined
by the following loop, which should always be used as a source of
symmetry information in preference to the above space-group names.
They are only intended as comments.
;
_shelx_estimated_absorpt_t_min 0.529
_shelx_estimated_absorpt_t_max 0.649

loop_
_space_group_symop_operation_xyz
'x, y, z'
'-y, x, z'
'-x, -y, z'
'y, -x, z'
'x, -y, -z'
'y, x, -z'
'-x, y, -z'
'-y, -x, -z'
'x+1/2, y+1/2, z+1/2'
'-y+1/2, x+1/2, z+1/2'
'-x+1/2, -y+1/2, z+1/2'
'y+1/2, -x+1/2, z+1/2'
'x+1/2, -y+1/2, -z+1/2'
'y+1/2, x+1/2, -z+1/2'
'-x+1/2, y+1/2, -z+1/2'
'-y+1/2, -x+1/2, -z+1/2'

loop_
_atom_site_label
_atom_site_type_symbol
_atom_site_fract_x
_atom_site_fract_y
_atom_site_fract_z
_atom_site_U_iso_or_equiv
_atom_site_adp_type
_atom_site_occupancy
_atom_site_site_symmetry_order
_atom_site_calc_flag
_atom_site_refinement_flags_posn
_atom_site_refinement_flags_adp
_atom_site_refinement_flags_occupancy
_atom_site_disorder_assembly
_atom_site_disorder_group
La1 La 0.13391(2) 0.13391(2) 0.000000 0.0285(2) Uani 1 2 d S T P A .
Cu1 Cu 0.000000 0.000000 -0.20241(12) 0.0284(5) Uani 0.959(3) 4 d S T P A 1
La2 La 0.000000 0.000000 -0.2707(15) 0.0284(5) Uani 0.041(3) 4 d S T P A 2
Cu2 Cu 0.000000 0.21176(7) 0.000000 0.0311(4) Uani 1 2 d S T P A .
Cu3 Cu 0.10560(6) 0.27663(6) -0.08095(8) 0.0343(4) Uani 1 1 d . . . . .
Cu4 Cu 0.11364(6) 0.26315(6) 0.08739(8) 0.0354(4) Uani 1 1 d . . . . .
K1 K 0.000000 0.000000 0.000000 0.0286(11) Uani 1 8 d S T P A .
K2 K 0.14257(16) 0.35743(16) -0.250000 0.0806(19) Uani 1 2 d S T P . .
K3 K 0.3833(4) 0.3275(5) 0.0626(5) 0.070(3) Uani 0.4 1 d . . P . .
K4 K 0.1296(6) 0.3840(5) 0.2120(9) 0.062(3) Uani 0.25 1 d . . P . .
K5 K -0.0656(9) 0.4964(8) -0.0939(11) 0.099(5) Uani 0.25 1 d . U P B 1
K5' K -0.1337(9) 0.500000 0.000000 0.089(5) Uani 0.3 2 d S T P B 2
O1 O 0.0605(3) 0.3044(3) 0.0006(6) 0.0462(18) Uani 1 1 d . . . . .
O2 O 0.1577(3) 0.2398(3) -0.0012(5) 0.0345(15) Uani 1 1 d . . . . .
O3 O 0.0614(3) 0.0801(3) -0.0835(4) 0.0321(18) Uani 1 1 d . . . . .
O4 O 0.2563(4) 0.1527(4) 0.1659(5) 0.0398(19) Uani 1 1 d . . . . .
O5 O 0.1639(4) 0.1686(4) 0.1332(4) 0.0351(16) Uani 1 1 d . . . . .
O6 O 0.0570(3) 0.1939(3) -0.0738(4) 0.0282(16) Uani 1 1 d . . . . .
O7 O 0.0583(3) 0.1987(3) 0.0774(5) 0.0334(18) Uani 1 1 d . . . . .
O8 O 0.0230(3) 0.0810(3) -0.1978(4) 0.0314(17) Uani 1 1 d . . . . .
O9 O 0.1784(4) 0.3134(4) 0.1065(5) 0.043(2) Uani 1 1 d . . . . .
O10 O 0.0745(4) 0.2795(4) 0.1793(5) 0.0398(19) Uani 1 1 d . . . . .
O11 O 0.2676(4) 0.3324(4) 0.0679(6) 0.052(2) Uani 1 1 d . . . . .
O12 O 0.0138(4) 0.2398(4) 0.2616(5) 0.054(3) Uani 1 1 d . . . . .
O13 O 0.0590(4) 0.3294(4) -0.1402(5) 0.047(2) Uani 1 1 d . . . . .
O14 O -0.0046(6) 0.4019(4) -0.1284(5) 0.067(3) Uani 1 1 d . . . . .
O15 O 0.500000 0.3268(15) 0.000000 0.054(7) Uani 0.4 2 d S TU P C .
O16 O 0.4625(11) 0.3561(10) 0.1686(12) 0.068(6) Uani 0.5 1 d . U P C 1
O16' O 0.401(2) 0.424(2) 0.166(3) 0.131(17) Uiso 0.35 1 d . . P C 2
O17 O 0.000000 0.000000 -0.3296(10) 0.063(5) Uani 0.959(3) 4 d S TU P . .
O18 O 0.000000 0.500000 0.038(2) 0.054(9) Uani 0.3 2 d S TU P . .
O19 O 0.1185(15) 0.4254(16) 0.106(2) 0.047(8) Uani 0.25 1 d . U P D .
O20 O -0.0190(6) 0.3659(5) -0.2654(7) 0.058(3) Uani 0.75 1 d . U P . .
O21 O 0.2339(11) 0.4446(7) 0.1024(11) 0.064(5) Uani 0.5 1 d . U P D 1
O22 O 0.278(3) 0.106(2) 0.349(3) 0.148(19) Uiso 0.4 1 d . . P E 1
O22' O 0.328(5) 0.089(5) 0.442(7) 0.18(4) Uiso 0.25 1 d . . P F 2
C1 C 0.0311(5) 0.1879(5) 0.1479(7) 0.034(3) Uani 1 1 d . . . . .
H1 H 0.050928 0.155016 0.171026 0.041 Uiso 1 1 calc R U . . .
C2 C 0.0325(5) 0.1716(5) -0.1389(7) 0.030(2) Uani 1 1 d . . . . .
H2 H 0.053842 0.187255 -0.181494 0.037 Uiso 1 1 calc R U . . .
C3 C 0.0395(5) 0.1055(5) -0.1390(6) 0.029(2) Uani 1 1 d . . . . .
C4 C 0.2156(4) 0.2621(4) -0.0019(9) 0.036(2) Uani 1 1 d . . . . .
H6 H 0.220788 0.282857 -0.048992 0.044 Uiso 1 1 calc R U . . .
C5 C 0.2230(5) 0.3069(5) 0.0619(7) 0.038(3) Uani 1 1 d . . . . .
C6 C 0.0399(5) 0.2403(5) 0.1979(6) 0.038(3) Uani 1 1 d . . . . .
C7 C 0.0291(6) 0.3617(6) -0.1013(8) 0.050(3) Uani 1 1 d . . . . .
C8 C 0.0304(5) 0.3549(5) -0.0167(7) 0.043(3) Uani 1 1 d . . . . .
H13 H 0.051678 0.387773 0.004194 0.052 Uiso 1 1 calc R U . . .
C15 C 0.2049(5) 0.1712(5) 0.1785(6) 0.036(3) Uani 1 1 d . . . . .
C16 C 0.1927(6) 0.1985(7) 0.2531(7) 0.057(3) Uani 1 1 d . . . . .
H16A H 0.157465 0.183015 0.273026 0.085 Uiso 1 1 calc R U . . .
H16B H 0.188879 0.239634 0.247120 0.085 Uiso 1 1 calc R U . . .
H16C H 0.224040 0.190425 0.286568 0.085 Uiso 1 1 calc R U . . .

loop_
_atom_site_aniso_label
_atom_site_aniso_U_11
_atom_site_aniso_U_22
_atom_site_aniso_U_33
_atom_site_aniso_U_23
_atom_site_aniso_U_13
_atom_site_aniso_U_12
La1 0.0304(3) 0.0304(3) 0.0247(4) -0.0027(3) 0.0027(3) -0.0030(3)
Cu1 0.0320(8) 0.0320(8) 0.0213(11) 0.000 0.000 0.000
La2 0.0320(8) 0.0320(8) 0.0213(11) 0.000 0.000 0.000
Cu2 0.0341(9) 0.0340(9) 0.0253(8) 0.000 0.0076(10) 0.000
Cu3 0.0386(8) 0.0336(7) 0.0307(7) 0.0013(6) 0.0080(6) -0.0023(6)
Cu4 0.0397(8) 0.0346(7) 0.0320(8) -0.0057(6) 0.0079(6) -0.0066(6)
K1 0.0307(17) 0.0307(17) 0.024(3) 0.000 0.000 0.000
K2 0.078(2) 0.078(2) 0.087(4) 0.045(2) 0.045(2) 0.020(3)
K3 0.045(4) 0.113(8) 0.053(5) -0.006(5) 0.002(4) -0.017(5)
K4 0.049(7) 0.047(7) 0.090(10) -0.026(6) 0.004(7) -0.005(6)
K5 0.143(11) 0.047(6) 0.109(10) 0.004(9) -0.032(9) 0.009(9)
K5' 0.111(15) 0.072(10) 0.084(12) -0.015(12) 0.000 0.000
O1 0.056(5) 0.048(4) 0.034(4) 0.003(5) 0.001(5) 0.017(4)
O2 0.036(3) 0.036(4) 0.031(4) -0.012(4) 0.006(4) -0.009(3)
O3 0.034(4) 0.039(4) 0.024(4) -0.001(3) 0.001(3) -0.009(3)
O4 0.035(4) 0.051(5) 0.034(4) -0.010(4) -0.006(4) -0.004(4)
O5 0.038(5) 0.036(5) 0.031(4) -0.010(4) -0.005(4) 0.002(3)
O6 0.033(4) 0.031(4) 0.021(4) -0.005(3) 0.006(3) -0.004(3)
O7 0.037(4) 0.030(4) 0.033(5) -0.005(3) 0.007(4) -0.004(3)
O8 0.042(4) 0.031(4) 0.021(4) 0.002(3) -0.002(3) -0.003(3)
O9 0.045(5) 0.037(4) 0.045(5) -0.013(4) 0.004(4) -0.005(4)
O10 0.042(5) 0.040(4) 0.036(5) -0.011(4) 0.009(4) -0.004(4)
O11 0.045(5) 0.053(5) 0.059(6) -0.017(5) 0.002(4) -0.016(4)
O12 0.058(6) 0.068(6) 0.037(5) -0.014(4) 0.019(4) -0.015(5)
O13 0.052(5) 0.048(5) 0.042(5) 0.008(4) 0.008(4) 0.011(4)
O14 0.079(7) 0.053(5) 0.069(6) 0.028(5) 0.028(7) 0.025(6)
O15 0.051(12) 0.078(13) 0.033(10) 0.000 0.020(11) 0.000
O16 0.085(11) 0.069(11) 0.049(9) -0.010(9) -0.018(9) 0.014(9)
O17 0.077(7) 0.077(7) 0.036(8) 0.000 0.000 0.000
O18 0.065(14) 0.043(13) 0.053(13) 0.000 0.000 -0.003(13)
O19 0.040(12) 0.053(13) 0.048(13) -0.010(11) -0.015(11) -0.004(11)
O20 0.075(8) 0.050(6) 0.050(7) 0.008(5) -0.023(6) -0.003(6)
O21 0.118(12) 0.031(8) 0.042(9) -0.015(7) -0.026(9) 0.012(8)
C1 0.038(6) 0.036(6) 0.030(6) -0.007(5) 0.004(5) -0.003(5)
C2 0.030(6) 0.035(6) 0.026(6) 0.004(5) 0.002(5) 0.000(5)
C3 0.029(5) 0.030(5) 0.026(6) -0.002(4) 0.003(4) -0.002(4)
C4 0.030(5) 0.040(5) 0.039(6) -0.018(6) 0.001(6) -0.013(4)
C5 0.042(7) 0.037(6) 0.036(6) -0.012(5) -0.001(5) -0.005(5)
C6 0.039(6) 0.044(7) 0.031(6) -0.007(5) 0.011(5) -0.005(5)
C7 0.051(7) 0.042(7) 0.057(8) 0.021(7) 0.014(7) 0.005(6)
C8 0.046(7) 0.034(6) 0.050(9) -0.003(5) 0.012(6) -0.001(5)
C15 0.043(7) 0.037(6) 0.027(6) -0.005(5) 0.003(5) -0.008(5)
C16 0.044(8) 0.088(12) 0.038(6) -0.028(8) 0.003(6) 0.001(6)

loop_
_atom_type_symbol
_atom_type_description
_atom_type_scat_dispersion_real
_atom_type_scat_dispersion_imag
_atom_type_scat_source
C C 0.0033 0.0016 'International Tables Vol C Tables 4.2.6.8 and 6.1.1.4'
H H 0.0000 0.0000 'International Tables Vol C Tables 4.2.6.8 and 6.1.1.4'
Cu Cu 0.3201 1.2651 'International Tables Vol C Tables 4.2.6.8 and 6.1.1.4'
K K 0.2009 0.2494 'International Tables Vol C Tables 4.2.6.8 and 6.1.1.4'
La La -0.2871 2.4523 'International Tables Vol C Tables 4.2.6.8 and 6.1.1.4'
O O 0.0106 0.0060 'International Tables Vol C Tables 4.2.6.8 and 6.1.1.4'

loop_
_geom_angle_atom_site_label_1
_geom_angle_atom_site_label_2
_geom_angle_atom_site_label_3
_geom_angle
_geom_angle_site_symmetry_1
_geom_angle_site_symmetry_3
_geom_angle_publ_flag
O2 La1 O2 64.7(3) 6 . ?
O2 La1 O3 138.4(3) 6 . ?
O2 La1 O3 127.6(3) . . ?
O2 La1 O3 127.6(3) 6 6 ?
O2 La1 O3 138.4(3) . 6 ?
O3 La1 O3 73.2(3) . 6 ?
O2 La1 O6 68.1(2) 6 6 ?
O2 La1 O6 123.5(2) . 6 ?
O3 La1 O6 108.2(2) . 6 ?
O3 La1 O6 61.1(2) 6 6 ?
O2 La1 O6 123.5(2) 6 . ?
O2 La1 O6 68.1(2) . . ?
O3 La1 O6 61.1(2) . . ?
O3 La1 O6 108.2(2) 6 . ?
O6 La1 O6 167.9(3) 6 . ?
O2 La1 O5 70.5(3) 6 . ?
O2 La1 O5 69.6(3) . . ?
O3 La1 O5 148.7(2) . . ?
O3 La1 O5 78.1(2) 6 . ?
O6 La1 O5 66.7(3) 6 . ?
O6 La1 O5 118.7(3) . . ?
O2 La1 O5 69.6(3) 6 6 ?
O2 La1 O5 70.5(3) . 6 ?
O3 La1 O5 78.1(2) . 6 ?
O3 La1 O5 148.7(2) 6 6 ?
O6 La1 O5 118.7(3) 6 6 ?
O6 La1 O5 66.7(3) . 6 ?
O5 La1 O5 132.3(3) . 6 ?
O2 La1 O7 66.7(2) 6 6 ?
O2 La1 O7 120.5(2) . 6 ?
O3 La1 O7 75.3(2) . 6 ?
O3 La1 O7 98.5(2) 6 6 ?
O6 La1 O7 61.6(2) 6 6 ?
O6 La1 O7 117.5(2) . 6 ?
O5 La1 O7 121.7(3) . 6 ?
O5 La1 O7 61.9(3) 6 6 ?
O2 La1 O7 120.5(2) 6 . ?
O2 La1 O7 66.7(2) . . ?
O3 La1 O7 98.5(2) . . ?
O3 La1 O7 75.3(2) 6 . ?
O6 La1 O7 117.5(2) 6 . ?
O6 La1 O7 61.6(2) . . ?
O5 La1 O7 61.9(3) . . ?
O5 La1 O7 121.7(3) 6 . ?
O7 La1 O7 172.5(3) 6 . ?
O2 La1 Cu4 34.8(2) 6 6 ?
O2 La1 Cu4 86.44(17) . 6 ?
O3 La1 Cu4 103.65(16) . 6 ?
O3 La1 Cu4 127.12(17) 6 6 ?
O6 La1 Cu4 71.05(16) 6 6 ?
O6 La1 Cu4 115.81(17) . 6 ?
O5 La1 Cu4 103.38(19) . 6 ?
O5 La1 Cu4 49.2(2) 6 6 ?
O7 La1 Cu4 35.32(17) 6 6 ?
O7 La1 Cu4 152.22(17) . 6 ?
O2 La1 Cu4 86.44(17) 6 . ?
O2 La1 Cu4 34.8(2) . . ?
O3 La1 Cu4 127.12(17) . . ?
O3 La1 Cu4 103.66(16) 6 . ?
O6 La1 Cu4 115.81(17) 6 . ?
O6 La1 Cu4 71.04(16) . . ?
O5 La1 Cu4 49.2(2) . . ?
O5 La1 Cu4 103.38(19) 6 . ?
O7 La1 Cu4 152.22(17) 6 . ?
O7 La1 Cu4 35.32(17) . . ?
Cu4 La1 Cu4 116.97(5) 6 . ?
O8 Cu1 O8 175.1(4) . 3 ?
O8 Cu1 O8 89.89(2) . 4 ?
O8 Cu1 O8 89.895(19) 3 4 ?
O8 Cu1 O8 89.897(19) . 2 ?
O8 Cu1 O8 89.89(2) 3 2 ?
O8 Cu1 O8 175.1(4) 4 2 ?
O8 Cu1 O17 92.5(2) . . ?
O8 Cu1 O17 92.5(2) 3 . ?
O8 Cu1 O17 92.5(2) 4 . ?
O8 Cu1 O17 92.5(2) 2 . ?
O8 Cu1 K1 87.5(2) . . ?
O8 Cu1 K1 87.5(2) 3 . ?
O8 Cu1 K1 87.5(2) 4 . ?
O8 Cu1 K1 87.5(2) 2 . ?
O17 Cu1 K1 180.0 . . ?
O17 La2 O8 124.0(6) . . ?
O17 La2 O8 124.0(6) . 4 ?
O8 La2 O8 71.8(6) . 4 ?
O17 La2 O8 124.0(6) . 3 ?
O8 La2 O8 112.1(11) . 3 ?
O8 La2 O8 71.8(6) 4 3 ?
O17 La2 O8 124.0(6) . 2 ?
O8 La2 O8 71.8(6) . 2 ?
O8 La2 O8 112.1(11) 4 2 ?
O8 La2 O8 71.8(6) 3 2 ?
O6 Cu2 O6 155.1(5) . 7 ?
O6 Cu2 O7 87.1(3) . 7 ?
O6 Cu2 O7 89.1(3) 7 7 ?
O6 Cu2 O7 89.1(3) . . ?
O6 Cu2 O7 87.1(3) 7 . ?
O7 Cu2 O7 162.2(5) 7 . ?
O6 Cu2 La1 45.3(2) . . ?
O6 Cu2 La1 119.1(2) 7 . ?
O7 Cu2 La1 121.1(2) 7 . ?
O7 Cu2 La1 47.8(2) . . ?
O6 Cu2 La1 119.1(2) . 2 ?
O6 Cu2 La1 45.3(2) 7 2 ?
O7 Cu2 La1 47.8(2) 7 2 ?
O7 Cu2 La1 121.1(2) . 2 ?
La1 Cu2 La1 119.66(5) . 2 ?
O1 Cu3 O4 174.4(3) . 6 ?
O1 Cu3 O13 84.7(4) . . ?
O4 Cu3 O13 91.9(4) 6 . ?
O1 Cu3 O2 85.6(4) . . ?
O4 Cu3 O2 96.9(3) 6 . ?
O13 Cu3 O2 164.9(4) . . ?
O1 Cu3 O6 88.2(3) . . ?
O4 Cu3 O6 97.0(3) 6 . ?
O13 Cu3 O6 106.9(4) . . ?
O2 Cu3 O6 84.2(3) . . ?
O1 Cu3 Cu4 46.0(3) . . ?
O4 Cu3 Cu4 136.5(3) 6 . ?
O13 Cu3 Cu4 129.9(3) . . ?
O2 Cu3 Cu4 39.7(2) . . ?
O6 Cu3 Cu4 83.4(2) . . ?
O1 Cu3 K2 126.3(3) . . ?
O4 Cu3 K2 48.6(3) 6 . ?
O13 Cu3 K2 49.9(3) . . ?
O2 Cu3 K2 130.7(2) . . ?
O6 Cu3 K2 127.2(2) . . ?
Cu4 Cu3 K2 149.36(6) . . ?
O10 Cu4 O9 95.4(4) . . ?
O10 Cu4 O2 174.0(4) . . ?
O9 Cu4 O2 84.7(3) . . ?
O10 Cu4 O7 85.5(3) . . ?
O9 Cu4 O7 167.5(4) . . ?
O2 Cu4 O7 93.1(3) . . ?
O10 Cu4 O1 105.2(4) . . ?
O9 Cu4 O1 107.4(4) . . ?
O2 Cu4 O1 80.4(4) . . ?
O7 Cu4 O1 84.3(3) . . ?
O10 Cu4 Cu3 143.6(3) . . ?
O9 Cu4 Cu3 99.4(3) . . ?
O2 Cu4 Cu3 41.9(3) . . ?
O7 Cu4 Cu3 87.0(3) . . ?
O1 Cu4 Cu3 38.6(2) . . ?
O10 Cu4 La1 129.3(3) . . ?
O9 Cu4 La1 120.3(2) . . ?
O2 Cu4 La1 46.7(2) . . ?
O7 Cu4 La1 52.0(2) . . ?
O1 Cu4 La1 97.5(2) . . ?
Cu3 Cu4 La1 68.93(4) . . ?
O10 Cu4 K4 50.2(3) . . ?
O9 Cu4 K4 48.8(3) . . ?
O2 Cu4 K4 131.6(3) . . ?
O7 Cu4 K4 135.2(3) . . ?
O1 Cu4 K4 99.3(3) . . ?
Cu3 Cu4 K4 123.0(3) . . ?
La1 Cu4 K4 162.4(2) . . ?
O3 K1 O3 167.3(3) 6 3 ?
O3 K1 O3 72.99(14) 6 7 ?
O3 K1 O3 118.5(3) 3 7 ?
O3 K1 O3 118.5(3) 6 2 ?
O3 K1 O3 72.99(14) 3 2 ?
O3 K1 O3 67.0(3) 7 2 ?
O3 K1 O3 114.5(3) 6 8 ?
O3 K1 O3 67.0(3) 3 8 ?
O3 K1 O3 72.99(14) 7 8 ?
O3 K1 O3 96.2(3) 2 8 ?
O3 K1 O3 72.99(14) 6 5 ?
O3 K1 O3 96.2(3) 3 5 ?
O3 K1 O3 114.5(3) 7 5 ?
O3 K1 O3 167.3(3) 2 5 ?
O3 K1 O3 72.99(14) 8 5 ?
O3 K1 O3 96.2(3) 6 4 ?
O3 K1 O3 72.99(14) 3 4 ?
O3 K1 O3 167.3(3) 7 4 ?
O3 K1 O3 114.5(3) 2 4 ?
O3 K1 O3 118.5(3) 8 4 ?
O3 K1 O3 67.0(3) 5 4 ?
O3 K1 O3 67.0(3) 6 . ?
O3 K1 O3 114.5(3) 3 . ?
O3 K1 O3 96.2(3) 7 . ?
O3 K1 O3 72.99(14) 2 . ?
O3 K1 O3 167.3(3) 8 . ?
O3 K1 O3 118.5(3) 5 . ?
O3 K1 O3 72.99(14) 4 . ?
O3 K1 Cu1 57.26(15) 6 5 ?
O3 K1 Cu1 122.74(15) 3 5 ?
O3 K1 Cu1 57.26(15) 7 5 ?
O3 K1 Cu1 122.74(15) 2 5 ?
O3 K1 Cu1 57.26(15) 8 5 ?
O3 K1 Cu1 57.26(15) 5 5 ?
O3 K1 Cu1 122.74(15) 4 5 ?
O3 K1 Cu1 122.74(15) . 5 ?
O3 K1 Cu1 122.74(15) 6 . ?
O3 K1 Cu1 57.26(15) 3 . ?
O3 K1 Cu1 122.74(15) 7 . ?
O3 K1 Cu1 57.26(15) 2 . ?
O3 K1 Cu1 122.74(15) 8 . ?
O3 K1 Cu1 122.74(15) 5 . ?
O3 K1 Cu1 57.26(15) 4 . ?
O3 K1 Cu1 57.26(15) . . ?
Cu1 K1 Cu1 180.0 5 . ?
O3 K1 La1 33.50(15) 6 . ?
O3 K1 La1 146.50(15) 3 . ?
O3 K1 La1 83.67(15) 7 . ?
O3 K1 La1 96.33(15) 2 . ?
O3 K1 La1 146.50(15) 8 . ?
O3 K1 La1 96.33(15) 5 . ?
O3 K1 La1 83.67(15) 4 . ?
O3 K1 La1 33.50(15) . . ?
Cu1 K1 La1 90.0 5 . ?
Cu1 K1 La1 90.0 . . ?
O3 K1 La1 146.50(15) 6 3 ?
O3 K1 La1 33.50(15) 3 3 ?
O3 K1 La1 96.33(15) 7 3 ?
O3 K1 La1 83.67(15) 2 3 ?
O3 K1 La1 33.50(15) 8 3 ?
O3 K1 La1 83.67(15) 5 3 ?
O3 K1 La1 96.33(15) 4 3 ?
O3 K1 La1 146.50(15) . 3 ?
Cu1 K1 La1 90.0 5 3 ?
Cu1 K1 La1 90.0 . 3 ?
La1 K1 La1 180.000(19) . 3 ?
O22 K2 O22 150(2) 6 11_554 ?
O22 K2 O4 79.1(12) 6 6 ?
O22 K2 O4 81.3(12) 11_554 6 ?
O22 K2 O4 81.3(12) 6 11_554 ?
O22 K2 O4 79.1(12) 11_554 11_554 ?
O4 K2 O4 98.7(4) 6 11_554 ?
O22 K2 O13 94.5(13) 6 16_554 ?
O22 K2 O13 95.1(12) 11_554 16_554 ?
O4 K2 O13 158.0(3) 6 16_554 ?
O4 K2 O13 59.3(3) 11_554 16_554 ?
O22 K2 O13 95.1(12) 6 . ?
O22 K2 O13 94.5(13) 11_554 . ?
O4 K2 O13 59.3(3) 6 . ?
O4 K2 O13 158.0(3) 11_554 . ?
O13 K2 O13 142.6(4) 16_554 . ?
O22 K2 Cu3 97.2(12) 6 . ?
O22 K2 Cu3 76.9(12) 11_554 . ?
O4 K2 Cu3 31.27(17) 6 . ?
O4 K2 Cu3 126.9(2) 11_554 . ?
O13 K2 Cu3 167.5(2) 16_554 . ?
O13 K2 Cu3 31.65(18) . . ?
O22 K2 Cu3 76.9(12) 6 16_554 ?
O22 K2 Cu3 97.2(12) 11_554 16_554 ?
O4 K2 Cu3 126.9(2) 6 16_554 ?
O4 K2 Cu3 31.27(17) 11_554 16_554 ?
O13 K2 Cu3 31.65(18) 16_554 16_554 ?
O13 K2 Cu3 167.5(2) . 16_554 ?
Cu3 K2 Cu3 157.47(17) . 16_554 ?
O22 K2 K5 69.1(12) 6 14_454 ?
O22 K2 K5 139.5(12) 11_554 14_454 ?
O4 K2 K5 134.0(3) 6 14_454 ?
O4 K2 K5 108.0(3) 11_554 14_454 ?
O13 K2 K5 59.7(3) 16_554 14_454 ?
O13 K2 K5 90.7(3) . 14_454 ?
Cu3 K2 K5 121.0(2) . 14_454 ?
Cu3 K2 K5 77.6(2) 16_554 14_454 ?
O22 K2 K5 139.5(12) 6 3_565 ?
O22 K2 K5 69.1(12) 11_554 3_565 ?
O4 K2 K5 108.0(3) 6 3_565 ?
O4 K2 K5 134.0(3) 11_554 3_565 ?
O13 K2 K5 90.7(3) 16_554 3_565 ?
O13 K2 K5 59.7(3) . 3_565 ?
Cu3 K2 K5 77.6(2) . 3_565 ?
Cu3 K2 K5 121.0(2) 16_554 3_565 ?
K5 K2 K5 79.3(5) 14_454 3_565 ?
O11 K3 O16 129.5(6) . . ?
O11 K3 K3 64.2(4) . 6 ?
O16 K3 K3 137.3(6) . 6 ?
O11 K3 O22 95.7(11) . 16 ?
O16 K3 O22 76.3(13) . 16 ?
K3 K3 O22 146.4(12) 6 16 ?
O11 K3 O15 159.3(4) . . ?
O16 K3 O15 69.5(6) . . ?
K3 K3 O15 96.6(5) 6 . ?
O22 K3 O15 97.3(13) 16 . ?
O11 K3 O16' 94.9(11) . . ?
K3 K3 O16' 102.6(12) 6 . ?
O15 K3 O16' 96.8(12) . . ?
O11 K3 O11 69.7(4) . 6 ?
O16 K3 O11 158.8(7) . 6 ?
K3 K3 O11 54.4(3) 6 6 ?
O22 K3 O11 94.3(12) 16 6 ?
O15 K3 O11 93.4(4) . 6 ?
O16' K3 O11 155.8(12) . 6 ?
K4 K4 O19 156.3(10) 16 . ?
K4 K4 O20 93.3(9) 16 10 ?
O19 K4 O20 74.1(11) . 10 ?
K4 K4 O9 128.0(6) 16 . ?
O19 K4 O9 72.5(10) . . ?
O20 K4 O9 133.5(7) 10 . ?
K4 K4 O20 55.5(7) 16 7 ?
O19 K4 O20 105.4(11) . 7 ?
O20 K4 O20 97.4(7) 10 7 ?
O9 K4 O20 122.0(5) . 7 ?
K4 K4 O10 84.8(10) 16 . ?
O19 K4 O10 98.2(10) . . ?
O20 K4 O10 155.3(7) 10 . ?
O9 K4 O10 61.8(3) . . ?
O20 K4 O10 61.3(4) 7 . ?
K4 K4 O10 67.0(9) 16 16 ?
O19 K4 O10 121.0(10) . 16 ?
O20 K4 O10 62.8(5) 10 16 ?
O9 K4 O10 110.4(5) . 16 ?
O20 K4 O10 117.8(6) 7 16 ?
O10 K4 O10 136.6(6) . 16 ?
K4 K4 O14 105.6(8) 16 7 ?
O19 K4 O14 55.5(10) . 7 ?
O20 K4 O14 89.9(6) 10 7 ?
O9 K4 O14 96.9(5) . 7 ?
O20 K4 O14 50.5(4) 7 7 ?
O10 K4 O14 67.1(4) . 7 ?
O10 K4 O14 150.1(5) 16 7 ?
K4 K4 O21 142.5(11) 16 . ?
O19 K4 O21 52.4(10) . . ?
O20 K4 O21 70.5(6) 10 . ?
O9 K4 O21 63.6(4) . . ?
O20 K4 O21 156.4(7) 7 . ?
O10 K4 O21 123.7(5) . . ?
O10 K4 O21 75.6(5) 16 . ?
O14 K4 O21 107.8(6) 7 . ?
K4 K4 Cu4 113.5(9) 16 . ?
O19 K4 Cu4 77.3(10) . . ?
O20 K4 Cu4 151.4(7) 10 . ?
O9 K4 Cu4 31.9(2) . . ?
O20 K4 Cu4 90.2(4) 7 . ?
O10 K4 Cu4 31.9(2) . . ?
O10 K4 Cu4 136.0(4) 16 . ?
O14 K4 Cu4 73.9(3) 7 . ?
O21 K4 Cu4 91.8(4) . . ?
K4 K4 K5 128.1(4) 16 7 ?
O19 K4 K5 28.7(11) . 7 ?
O20 K4 K5 54.9(5) 10 7 ?
O9 K4 K5 100.8(6) . 7 ?
O20 K4 K5 86.3(5) 7 7 ?
O10 K4 K5 107.9(5) . 7 ?
O10 K4 K5 115.5(5) 16 7 ?
O14 K4 K5 44.8(4) 7 7 ?
O21 K4 K5 70.1(6) . 7 ?
Cu4 K4 K5 98.5(5) . 7 ?
K4 K4 K5' 155.2(4) 16 3_565 ?
O19 K4 K5' 11.7(9) . 3_565 ?
O20 K4 K5' 65.1(5) 10 3_565 ?
O9 K4 K5' 76.6(4) . 3_565 ?
O20 K4 K5' 113.0(5) 7 3_565 ?
O10 K4 K5' 109.6(5) . 3_565 ?
O10 K4 K5' 109.4(4) 16 3_565 ?
O14 K4 K5' 64.6(4) 7 3_565 ?
O21 K4 K5' 43.8(5) . 3_565 ?
Cu4 K4 K5' 86.6(3) . 3_565 ?
K5 K4 K5' 29.2(4) 7 3_565 ?
O18 K5 O19 126.1(14) 5_565 7 ?
O18 K5 O14 74.1(9) 5_565 . ?
O19 K5 O14 68.8(12) 7 . ?
O18 K5 O18 24.0(15) 5_565 . ?
O19 K5 O18 115.4(13) 7 . ?
O14 K5 O18 86.4(6) . . ?
O18 K5 O14 67.5(9) 5_565 3_565 ?
O19 K5 O14 161.8(14) 7 3_565 ?
O14 K5 O14 108.4(8) . 3_565 ?
O18 K5 O14 81.8(6) . 3_565 ?
O18 K5 O20 155.2(15) 5_565 14_454 ?
O19 K5 O20 60.4(11) 7 14_454 ?
O14 K5 O20 89.2(7) . 14_454 ?
O18 K5 O20 174.8(8) . 14_454 ?
O14 K5 O20 102.1(6) 3_565 14_454 ?
O18 K5 K5 33.4(12) 5_565 3_565 ?
O19 K5 K5 129.6(15) 7 3_565 ?
O14 K5 K5 61.2(7) . 3_565 ?
O18 K5 K5 57.4(6) . 3_565 ?
O14 K5 K5 53.3(6) 3_565 3_565 ?
O20 K5 K5 122.2(5) 14_454 3_565 ?
O18 K5 K5 56.5(12) 5_565 5_565 ?
O19 K5 K5 98.1(13) 7 5_565 ?
O14 K5 K5 105.8(7) . 5_565 ?
O18 K5 K5 32.5(6) . 5_565 ?
O14 K5 K5 99.9(7) 3_565 5_565 ?
O20 K5 K5 147.8(5) 14_454 5_565 ?
K5 K5 K5 89.85(7) 3_565 5_565 ?
O18 K5 C7 76.7(7) 5_565 3_565 ?
O19 K5 C7 156.3(13) 7 3_565 ?
O14 K5 C7 130.6(9) . 3_565 ?
O18 K5 C7 82.6(5) . 3_565 ?
O14 K5 C7 22.4(4) 3_565 3_565 ?
O20 K5 C7 102.3(6) 14_454 3_565 ?
K5 K5 C7 72.5(7) 3_565 3_565 ?
K5 K5 C7 89.5(8) 5_565 3_565 ?
O18 K5 K4 133.4(9) 5_565 7 ?
O19 K5 K4 30.2(11) 7 7 ?
O14 K5 K4 59.9(5) . 7 ?
O18 K5 K4 136.5(6) . 7 ?
O14 K5 K4 132.1(7) 3_565 7 ?
O20 K5 K4 38.4(4) 14_454 7 ?
K5 K5 K4 116.2(7) 3_565 7 ?
K5 K5 K4 127.8(8) 5_565 7 ?
C7 K5 K4 139.7(6) 3_565 7 ?
O18 K5 K5 14.9(10) 5_565 7 ?
O19 K5 K5 118.3(11) 7 7 ?
O14 K5 K5 79.7(6) . 7 ?
O18 K5 K5 9.5(4) . 7 ?
O14 K5 K5 77.7(5) 3_565 7 ?
O20 K5 K5 168.0(9) 14_454 7 ?
K5 K5 K5 48.1(6) 3_565 7 ?
K5 K5 K5 42.0(6) 5_565 7 ?
C7 K5 K5 82.1(4) 3_565 7 ?
K4 K5 K5 134.5(3) 7 7 ?
O18 K5 K4 130.1(11) 5_565 12_454 ?
O19 K5 K4 44.0(12) 7 12_454 ?
O14 K5 K4 56.7(5) . 12_454 ?
O18 K5 K4 141.1(6) . 12_454 ?
O14 K5 K4 118.7(6) 3_565 12_454 ?
O20 K5 K4 33.9(4) 14_454 12_454 ?
K5 K5 K4 106.4(6) 3_565 12_454 ?
K5 K5 K4 140.6(8) 5_565 12_454 ?
C7 K5 K4 129.3(6) 3_565 12_454 ?
K4 K5 K4 13.9(3) 7 12_454 ?
K5 K5 K4 136.0(4) 7 12_454 ?
O22' K5' O19 79(3) 13_455 7 ?
O22' K5' O19 107(3) 9_454 7 ?
O19 K5' O19 164.4(17) 3_565 7 ?
O22' K5' O18 105(3) 13_455 . ?
O22' K5' O18 116(3) 9_454 . ?
O19 K5' O18 73.0(10) 3_565 . ?
O19 K5' O18 91.5(10) 7 . ?
O19 K5' O18 91.5(10) 3_565 5_565 ?
O19 K5' O18 73.0(10) 7 5_565 ?
O18 K5' O18 25.1(14) . 5_565 ?
O22' K5' K4 83(3) 13_455 7 ?
O22' K5' K4 98(3) 9_454 7 ?
O19 K5' K4 168.6(9) 3_565 7 ?
O19 K5' K4 9.7(7) 7 7 ?
O18 K5' K4 99.1(7) . 7 ?
O18 K5' K4 78.6(6) 5_565 7 ?
O22' K5' K4 98(3) 13_455 3_565 ?
O22' K5' K4 83(3) 9_454 3_565 ?
O19 K5' K4 9.7(7) 3_565 3_565 ?
O19 K5' K4 168.6(9) 7 3_565 ?
O18 K5' K4 78.6(6) . 3_565 ?
O18 K5' K4 99.1(7) 5_565 3_565 ?
K4 K5' K4 177.7(6) 7 3_565 ?
C8 O1 Cu3 112.5(8) . . ?
C8 O1 Cu4 143.0(9) . . ?
Cu3 O1 Cu4 95.4(3) . . ?
C4 O2 Cu4 113.0(7) . . ?
C4 O2 Cu3 113.1(8) . . ?
Cu4 O2 Cu3 98.5(3) . . ?
C4 O2 La1 123.7(6) . . ?
Cu4 O2 La1 98.5(3) . . ?
Cu3 O2 La1 106.4(3) . . ?
C3 O3 La1 119.9(6) . . ?
C3 O3 K1 122.1(6) . . ?
La1 O3 K1 109.9(3) . . ?
C15 O4 Cu3 123.5(7) . 6 ?
C15 O4 K2 135.1(7) . 11 ?
Cu3 O4 K2 100.1(3) 6 11 ?
C15 O5 La1 144.1(8) . . ?
C2 O6 Cu2 112.3(7) . . ?
C2 O6 Cu3 118.2(7) . . ?
Cu2 O6 Cu3 101.7(3) . . ?
C2 O6 La1 120.3(6) . . ?
Cu2 O6 La1 103.4(3) . . ?
Cu3 O6 La1 98.2(3) . . ?
C1 O7 Cu2 110.6(7) . . ?
C1 O7 Cu4 109.5(7) . . ?
Cu2 O7 Cu4 113.2(4) . . ?
C1 O7 La1 130.1(7) . . ?
Cu2 O7 La1 99.6(3) . . ?
Cu4 O7 La1 92.7(3) . . ?
C3 O8 Cu1 123.5(7) . . ?
C3 O8 La2 153.8(9) . . ?
C5 O9 Cu4 115.6(7) . . ?
C5 O9 K4 144.2(8) . . ?
Cu4 O9 K4 99.4(4) . . ?
C6 O10 Cu4 112.8(7) . . ?
C6 O10 K4 149.3(8) . . ?
Cu4 O10 K4 97.8(4) . . ?
C6 O10 K4 122.2(8) . 16 ?
Cu4 O10 K4 122.9(4) . 16 ?
K4 O10 K4 28.2(6) . 16 ?
C5 O11 K3 147.0(9) . . ?
C5 O11 K3 121.9(9) . 6 ?
K3 O11 K3 61.5(5) . 6 ?
C7 O13 Cu3 112.3(9) . . ?
C7 O13 K2 129.5(8) . . ?
Cu3 O13 K2 98.4(4) . . ?
C7 O14 K5 143.9(10) . . ?
C7 O14 K5 99.2(11) . 3_565 ?
K5 O14 K5 65.5(7) . 3_565 ?
C7 O14 K4 127.4(10) . 7 ?
K5 O14 K4 75.2(6) . 7 ?
K5 O14 K4 133.4(6) 3_565 7 ?
K3 O15 K3 179.3(14) 7_655 . ?
O18 O18 K5 123.4(12) 5_565 7 ?
O18 O18 K5 123.4(12) 5_565 5_565 ?
K5 O18 K5 113(2) 7 5_565 ?
O18 O18 K5 32.6(6) 5_565 3_565 ?
K5 O18 K5 90.9(13) 7 3_565 ?
K5 O18 K5 155.6(15) 5_565 3_565 ?
O18 O18 K5 32.6(6) 5_565 . ?
K5 O18 K5 155.6(15) 7 . ?
K5 O18 K5 90.9(13) 5_565 . ?
K5 O18 K5 65.2(12) 3_565 . ?
O18 O18 K5' 77.5(7) 5_565 3_565 ?
K5 O18 K5' 46.0(8) 7 3_565 ?
K5 O18 K5' 159.0(18) 5_565 3_565 ?
K5 O18 K5' 44.9(5) 3_565 3_565 ?
K5 O18 K5' 110.0(12) . 3_565 ?
O18 O18 K5' 77.5(7) 5_565 . ?
K5' O18 K5' 154.9(14) 3_565 . ?
K5 O19 K4 121.0(19) 7 . ?
K5 O19 K5' 58.3(12) 7 3_565 ?
K4 O19 K5' 158.6(16) . 3_565 ?
K4 O20 K4 31.2(7) 12_454 7 ?
K4 O20 K5 86.7(6) 12_454 14_454 ?
K4 O20 K5 108.8(6) 7 14_454 ?
K2 O22 K3 155(2) 11 16 ?
O7 C1 C6 108.9(9) . . ?
O7 C1 C2 111.8(11) . 7 ?
C6 C1 C2 112.8(9) . 7 ?
O6 C2 C1 112.8(11) . 7 ?
O6 C2 C3 108.9(9) . . ?
C1 C2 C3 110.3(9) 7 . ?
O8 C3 O3 125.1(10) . . ?
O8 C3 C2 114.7(10) . . ?
O3 C3 C2 120.3(9) . . ?
O2 C4 C4 113.9(5) . 6 ?
O2 C4 C5 109.7(9) . . ?
C4 C4 C5 111.0(13) 6 . ?
O11 C5 O9 124.5(11) . . ?
O11 C5 C4 119.5(11) . . ?
O9 C5 C4 116.0(10) . . ?
O10 C6 O12 122.6(11) . . ?
O10 C6 C1 120.2(10) . . ?
O12 C6 C1 117.0(11) . . ?
O13 C7 O14 123.6(13) . . ?
O13 C7 C8 119.4(11) . . ?
O14 C7 C8 117.1(12) . . ?
O13 C7 K5 118.0(9) . 3_565 ?
O14 C7 K5 58.4(9) . 3_565 ?
C8 C7 K5 93.2(9) . 3_565 ?
O1 C8 C8 111.8(8) . 7 ?
O1 C8 C7 108.5(10) . . ?
C8 C8 C7 112.0(14) 7 . ?
O5 C15 O4 124.9(11) . . ?
O5 C15 C16 117.1(11) . . ?
O4 C15 C16 118.0(11) . . ?

loop_
_geom_bond_atom_site_label_1
_geom_bond_atom_site_label_2
_geom_bond_distance
_geom_bond_site_symmetry_2
_geom_bond_publ_flag
La1 O2 2.509(7) 6 ?
La1 O2 2.509(7) . ?
La1 O3 2.570(7) . ?
La1 O3 2.570(7) 6 ?
La1 O6 2.616(8) 6 ?
La1 O6 2.616(8) . ?
La1 O5 2.618(7) . ?
La1 O5 2.618(7) 6 ?
La1 O7 2.689(8) 6 ?
La1 O7 2.689(8) . ?
La1 Cu4 3.4078(18) 6 ?
La1 Cu4 3.4078(18) . ?
Cu1 O8 1.948(7) . ?
Cu1 O8 1.948(7) 3 ?
Cu1 O8 1.948(7) 4 ?
Cu1 O8 1.948(7) 2 ?
Cu1 O17 2.285(18) . ?
Cu1 K1 3.637(3) . ?
La2 O17 1.06(3) . ?
La2 O8 2.346(17) . ?
La2 O8 2.346(17) 4 ?
La2 O8 2.346(17) 3 ?
La2 O8 2.346(17) 2 ?
Cu2 O6 1.914(7) . ?
Cu2 O6 1.914(7) 7 ?
Cu2 O7 1.960(9) 7 ?
Cu2 O7 1.960(9) . ?
Cu3 O1 1.909(10) . ?
Cu3 O4 1.934(8) 6 ?
Cu3 O13 1.945(9) . ?
Cu3 O2 2.056(9) . ?
Cu3 O6 2.222(8) . ?
Cu3 Cu4 3.047(2) . ?
Cu3 K2 3.667(2) . ?
Cu4 O10 1.921(8) . ?
Cu4 O9 1.926(9) . ?
Cu4 O2 1.966(9) . ?
Cu4 O7 1.972(8) . ?
Cu4 O1 2.202(9) . ?
Cu4 K4 3.600(12) . ?
K1 O3 2.775(7) 6 ?
K1 O3 2.775(7) 3 ?
K1 O3 2.775(7) 7 ?
K1 O3 2.775(7) 2 ?
K1 O3 2.775(7) 8 ?
K1 O3 2.775(7) 5 ?
K1 O3 2.775(7) 4 ?
K1 O3 2.775(7) . ?
K2 O22 2.70(6) 6 ?
K2 O22 2.70(6) 11_554 ?
K2 O4 2.794(9) 6 ?
K2 O4 2.794(9) 11_554 ?
K2 O13 2.837(9) 16_554 ?
K2 O13 2.837(9) . ?
K2 K5 4.739(18) 14_454 ?
K2 K5 4.739(18) 3_565 ?
K3 O11 2.679(12) . ?
K3 O16 2.72(2) . ?
K3 K3 2.89(2) 6 ?
K3 O22 2.92(6) 16 ?
K3 O15 2.923(9) . ?
K3 O16' 2.93(6) . ?
K3 O11 2.966(14) 6 ?
K4 K4 1.44(3) 16 ?
K4 O19 2.16(4) . ?
K4 O20 2.280(17) 10 ?
K4 O9 2.745(15) . ?
K4 O20 2.76(2) 7 ?
K4 O10 2.794(14) . ?
K4 O10 3.024(16) 16 ?
K4 O14 3.283(19) 7 ?
K4 O21 3.41(3) . ?
K4 K5 3.67(2) 7 ?
K4 K5' 4.661(16) 3_565 ?
K5 O18 1.82(3) 5_565 ?
K5 O19 2.06(4) 7 ?
K5 O14 2.67(2) . ?
K5 O18 2.82(4) . ?
K5 O14 2.92(2) 3_565 ?
K5 O20 3.01(2) 14_454 ?
K5 K5 3.04(4) 3_565 ?
K5 K5 3.38(4) 5_565 ?
K5 C7 3.39(2) 3_565 ?
K5 K5 4.54(4) 7 ?
K5' O22' 2.47(12) 13_455 ?
K5' O22' 2.47(12) 9_454 ?
K5' O19 2.59(4) 3_565 ?
K5' O19 2.59(4) 7 ?
K5' O18 3.17(2) . ?
K5' O18 3.17(2) 5_565 ?
O1 C8 1.397(14) . ?
O2 C4 1.434(11) . ?
O3 C3 1.263(13) . ?
O4 C15 1.281(15) . ?
O5 C15 1.252(14) . ?
O6 C2 1.400(14) . ?
O7 C1 1.437(15) . ?
O8 C3 1.258(13) . ?
O9 C5 1.315(15) . ?
O10 C6 1.255(14) . ?
O11 C5 1.192(14) . ?
O12 C6 1.294(14) . ?
O13 C7 1.234(17) . ?
O14 C7 1.307(17) . ?
O18 O18 1.38(8) 5_565 ?
C1 C6 1.522(16) . ?
C1 C2 1.525(14) 7 ?
C2 C3 1.536(15) . ?
C4 C4 1.52(2) 6 ?
C4 C5 1.554(16) . ?
C7 C8 1.53(2) . ?
C8 C8 1.53(2) 7 ?
C15 C16 1.509(16) . ?
